data_7015389
loop_
_publ_author_name
'Coates, Cristina M.'
'Hagan, Kenton'
'Mitchell, Casey A.'
'Gorden, John D.'
'Goldsmith, Christian R.'

_publ_section_title
;
 Structural characterization of manganese and iron complexes with
 methylated derivatives of bis(2-pyridylmethyl)-1,2-ethanediamine
 reveals unanticipated conformational flexibility.
;
_journal_issue 16
_journal_name_full 'Dalton transactions (Cambridge, England : 2003)'
_journal_page_first 4048
_journal_page_last 4058
_journal_paper_doi 10.1039/c0dt01556c
_journal_volume 40
_journal_year 2011
_chemical_compound_source 'synthesis as described'
_chemical_formula_moiety 'C17 H15 Mn1 N4 O1'
_chemical_formula_sum 'C17 H24 Cl2 Mn N4 O'
_chemical_formula_weight 426.24
_chemical_name_systematic
;
?
;
_space_group_IT_number 14
_symmetry_cell_setting monoclinic
_symmetry_Int_Tables_number 14
_symmetry_space_group_name_Hall '-P 2ybc'
_symmetry_space_group_name_H-M 'P 1 21/c 1'
_atom_sites_solution_hydrogens geom
_atom_sites_solution_primary direct
_atom_sites_solution_secondary difmap
_audit_conform_dict_location ftp://ftp.iucr.org/pub/cif_core.dic
_audit_conform_dict_name cif_core.dic
_audit_conform_dict_version 2.3
_audit_creation_date 2009-10-10T14:04:20-00:00
_audit_creation_method 'WinGX routine CIF_UPDATE'
_cell_angle_alpha 90
_cell_angle_beta 104.7320(10)
_cell_angle_gamma 90
_cell_formula_units_Z 4
_cell_length_a 11.3978(7)
_cell_length_b 8.7356(6)
_cell_length_c 20.5972(13)
_cell_measurement_reflns_used 0
_cell_measurement_temperature 193(2)
_cell_measurement_theta_max 0
_cell_measurement_theta_min 0
_cell_measurement_wavelength 0.71073
_cell_volume 1983.4(2)
_computing_molecular_graphics 'Ortep-3 for Windows (Farrugia, 1997)'
_computing_publication_material 'WinGX publication routines (Farrugia, 1999)'
_computing_structure_refinement 'SHELXL-97 (Sheldrick, 1997)'
_computing_structure_solution 'SHELXS-86 (Sheldrick, 1986)'
_diffrn_ambient_temperature 193(2)
_diffrn_measured_fraction_theta_full 0.998
_diffrn_measured_fraction_theta_max 0.998
_diffrn_radiation_monochromator graphite
_diffrn_radiation_probe x-ray
_diffrn_radiation_type MoK\a
_diffrn_radiation_wavelength 0.71073
_diffrn_reflns_av_R_equivalents 0.0586
_diffrn_reflns_av_unetI/netI 0.0594
_diffrn_reflns_limit_h_max 15
_diffrn_reflns_limit_h_min -15
_diffrn_reflns_limit_k_max 11
_diffrn_reflns_limit_k_min -11
_diffrn_reflns_limit_l_max 25
_diffrn_reflns_limit_l_min -27
_diffrn_reflns_number 19737
_diffrn_reflns_theta_full 28.3
_diffrn_reflns_theta_max 28.3
_diffrn_reflns_theta_min 1.85
_exptl_absorpt_coefficient_mu 0.947
_exptl_absorpt_correction_type none
_exptl_crystal_colour colorless
_exptl_crystal_density_diffrn 1.427
_exptl_crystal_density_method 'not measured'
_exptl_crystal_description plates
_exptl_crystal_F_000 884
_exptl_crystal_size_max 0.1
_exptl_crystal_size_mid 0.1
_exptl_crystal_size_min 0.02
_refine_diff_density_max 0.663
_refine_diff_density_min -0.43
_refine_diff_density_rms 0.079
_refine_ls_extinction_method none
_refine_ls_goodness_of_fit_ref 1.033
_refine_ls_hydrogen_treatment mixed
_refine_ls_matrix_type full
_refine_ls_number_parameters 226
_refine_ls_number_reflns 4922
_refine_ls_number_restraints 0
_refine_ls_restrained_S_all 1.033
_refine_ls_R_factor_all 0.0791
_refine_ls_R_factor_gt 0.0543
_refine_ls_shift/su_max 0.001
_refine_ls_shift/su_mean 0
_refine_ls_structure_factor_coef Fsqd
_refine_ls_weighting_details 'calc w=1/[\s^2^(Fo^2^)+(0.0730P)^2^+0.0876P] where P=(Fo^2^+2Fc^2^)/3'
_refine_ls_weighting_scheme calc
_refine_ls_wR_factor_gt 0.1303
_refine_ls_wR_factor_ref 0.1417
_reflns_number_gt 3551
_reflns_number_total 4922
_reflns_threshold_expression >2sigma(I)
_cod_data_source_file c0dt01556c.txt
_cod_data_source_block sad1
_cod_original_sg_symbol_H-M 'P 21/c'
_cod_database_code 7015389

loop_
_symmetry_equiv_pos_as_xyz
'x, y, z'
'-x, y+1/2, -z+1/2'
'-x, -y, -z'
'x, -y-1/2, z-1/2'

loop_
_atom_site_label
_atom_site_type_symbol
_atom_site_fract_x
_atom_site_fract_y
_atom_site_fract_z
_atom_site_U_iso_or_equiv
_atom_site_adp_type
_atom_site_occupancy
_atom_site_symmetry_multiplicity
_atom_site_calc_flag
_atom_site_refinement_flags
_atom_site_disorder_assembly
_atom_site_disorder_group
Mn1 Mn 0.73515(4) 0.38044(5) 0.05585(2) 0.03018(14) Uani 1 1 d . . .
Cl1 Cl 0.93589(7) 0.49810(10) 0.09776(4) 0.0445(2) Uani 1 1 d . . .
Cl2 Cl 0.61826(7) 0.57826(10) 0.09936(4) 0.0445(2) Uani 1 1 d . . .
O99 O 0.54959(19) 0.2492(3) 0.02481(11) 0.0444(5) Uani 1 1 d . . .
N2 N 0.6888(2) 0.4883(3) -0.05031(12) 0.0340(6) Uani 1 1 d . . .
H2B H 0.6067 0.4986 -0.0635 0.041 Uiso 1 1 calc R . .
N1 N 0.5948(2) 0.8141(3) -0.11849(13) 0.0411(6) Uani 1 1 d . . .
N4 N 0.7964(2) 0.1705(3) 0.12263(13) 0.0355(6) Uani 1 1 d . . .
N3 N 0.7918(2) 0.1948(3) -0.01149(13) 0.0368(6) Uani 1 1 d . . .
C8 C 0.7241(3) 0.3874(4) -0.09980(17) 0.0460(8) Uani 1 1 d . . .
H8A H 0.8061 0.4115 -0.1019 0.055 Uiso 1 1 calc R . .
H8B H 0.6702 0.4045 -0.1439 0.055 Uiso 1 1 calc R . .
C5 C 0.6981(3) 0.7364(4) -0.11212(16) 0.0388(7) Uani 1 1 d . . .
C6 C 0.7407(3) 0.6434(4) -0.04873(16) 0.0397(7) Uani 1 1 d . . .
H6A H 0.8283 0.6342 -0.0388 0.048 Uiso 1 1 calc R . .
H6B H 0.7217 0.6996 -0.0121 0.048 Uiso 1 1 calc R . .
C12 C 0.8112(3) 0.0415(4) 0.09008(16) 0.0406(7) Uani 1 1 d . . .
C11 C 0.7662(3) 0.0467(4) 0.01487(17) 0.0468(8) Uani 1 1 d . . .
H11A H 0.805 -0.0337 -0.0046 0.056 Uiso 1 1 calc R . .
H11B H 0.6794 0.0283 0.0021 0.056 Uiso 1 1 calc R . .
C16 C 0.8298(3) 0.1702(4) 0.19041(16) 0.0428(8) Uani 1 1 d . . .
C1 C 0.5536(3) 0.9008(4) -0.17363(18) 0.0452(8) Uani 1 1 d . . .
C9 C 0.7173(3) 0.2219(4) -0.08014(16) 0.0473(8) Uani 1 1 d . . .
H9A H 0.6336 0.1951 -0.0827 0.057 Uiso 1 1 calc R . .
H9B H 0.7456 0.1571 -0.1113 0.057 Uiso 1 1 calc R . .
C4 C 0.7624(4) 0.7407(4) -0.15993(19) 0.0546(9) Uani 1 1 d . . .
H4A H 0.835 0.6872 -0.1538 0.065 Uiso 1 1 calc R . .
C13 C 0.8596(3) -0.0896(4) 0.1229(2) 0.0544(10) Uani 1 1 d . . .
H13A H 0.8678 -0.1777 0.0991 0.065 Uiso 1 1 calc R . .
C15 C 0.8824(3) 0.0436(5) 0.2259(2) 0.0564(10) Uani 1 1 d . . .
H15A H 0.9087 0.0467 0.2725 0.068 Uiso 1 1 calc R . .
C14 C 0.8956(4) -0.0874(5) 0.1917(2) 0.0609(11) Uani 1 1 d . . .
H14A H 0.9289 -0.1746 0.2151 0.073 Uiso 1 1 calc R . .
C2 C 0.6137(4) 0.9061(4) -0.22372(19) 0.0569(10) Uani 1 1 d . . .
H2A H 0.5829 0.9649 -0.2619 0.068 Uiso 1 1 calc R . .
C3 C 0.7175(4) 0.8259(5) -0.2175(2) 0.0632(11) Uani 1 1 d . . .
H3A H 0.758 0.8281 -0.2514 0.076 Uiso 1 1 calc R . .
C16A C 0.8034(4) 0.3130(5) 0.22421(18) 0.0575(10) Uani 1 1 d . . .
H16A H 0.7666 0.3873 0.1909 0.086 Uiso 1 1 calc R . .
H16B H 0.8776 0.3537 0.2519 0.086 Uiso 1 1 calc R . .
H16C H 0.749 0.2898 0.2516 0.086 Uiso 1 1 calc R . .
C10 C 0.9222(4) 0.2000(5) -0.0103(2) 0.0644(11) Uani 1 1 d . . .
H10A H 0.9398 0.1212 -0.0389 0.097 Uiso 1 1 calc R . .
H10B H 0.9701 0.1841 0.0348 0.097 Uiso 1 1 calc R . .
H10C H 0.9411 0.2982 -0.026 0.097 Uiso 1 1 calc R . .
C1A C 0.4436(4) 0.9966(5) -0.1765(2) 0.0718(13) Uani 1 1 d . . .
H1AA H 0.4151 0.9782 -0.1372 0.108 Uiso 1 1 calc R . .
H1AB H 0.3812 0.9702 -0.2158 0.108 Uiso 1 1 calc R . .
H1AC H 0.464 1.1028 -0.1784 0.108 Uiso 1 1 calc R . .

loop_
_atom_site_aniso_label
_atom_site_aniso_U_11
_atom_site_aniso_U_22
_atom_site_aniso_U_33
_atom_site_aniso_U_23
_atom_site_aniso_U_13
_atom_site_aniso_U_12
Mn1 0.0327(2) 0.0300(2) 0.0273(2) 0.00083(18) 0.00672(17) 0.00268(18)
Cl1 0.0362(4) 0.0469(5) 0.0463(5) 0.0011(4) 0.0030(3) -0.0056(3)
Cl2 0.0431(4) 0.0541(5) 0.0357(4) -0.0050(4) 0.0086(3) 0.0121(4)
O99 0.0382(12) 0.0499(14) 0.0448(13) 0.0048(10) 0.0102(10) 0.0005(10)
N2 0.0335(13) 0.0360(14) 0.0320(13) 0.0015(11) 0.0076(10) 0.0010(10)
N1 0.0401(14) 0.0431(15) 0.0397(15) 0.0097(12) 0.0093(11) -0.0037(12)
N4 0.0334(13) 0.0349(14) 0.0369(14) 0.0047(11) 0.0062(11) 0.0010(10)
N3 0.0433(14) 0.0307(13) 0.0376(14) 0.0009(11) 0.0128(11) 0.0027(11)
C8 0.058(2) 0.047(2) 0.0348(17) 0.0037(15) 0.0154(15) 0.0059(16)
C5 0.0473(18) 0.0335(16) 0.0356(17) 0.0042(13) 0.0108(14) -0.0042(14)
C6 0.0416(17) 0.0383(18) 0.0380(17) 0.0025(13) 0.0078(14) -0.0039(13)
C12 0.0419(17) 0.0342(17) 0.0459(19) 0.0055(14) 0.0114(14) 0.0042(13)
C11 0.056(2) 0.0302(17) 0.055(2) -0.0042(15) 0.0152(17) 0.0030(15)
C16 0.0340(16) 0.054(2) 0.0392(18) 0.0092(15) 0.0066(13) -0.0033(14)
C1 0.0417(18) 0.0431(19) 0.0471(19) 0.0100(15) 0.0046(15) -0.0100(14)
C9 0.065(2) 0.0418(19) 0.0352(18) -0.0073(15) 0.0127(16) 0.0005(16)
C4 0.066(2) 0.049(2) 0.056(2) 0.0113(17) 0.0292(19) 0.0105(18)
C13 0.053(2) 0.0365(19) 0.075(3) 0.0153(18) 0.0181(19) 0.0085(16)
C15 0.045(2) 0.069(3) 0.050(2) 0.027(2) 0.0029(16) 0.0016(18)
C14 0.052(2) 0.055(2) 0.074(3) 0.036(2) 0.013(2) 0.0150(18)
C2 0.077(3) 0.051(2) 0.040(2) 0.0159(17) 0.0120(18) -0.0055(19)
C3 0.092(3) 0.059(2) 0.051(2) 0.010(2) 0.042(2) 0.008(2)
C16A 0.068(2) 0.070(3) 0.0323(18) 0.0042(18) 0.0104(17) 0.005(2)
C10 0.055(2) 0.064(3) 0.079(3) -0.006(2) 0.027(2) 0.005(2)
C1A 0.048(2) 0.080(3) 0.084(3) 0.034(2) 0.010(2) 0.003(2)

loop_
_atom_type_symbol
_atom_type_description
_atom_type_scat_dispersion_real
_atom_type_scat_dispersion_imag
_atom_type_scat_source
C C 0.0033 0.0016 'International Tables Vol C Tables 4.2.6.8 and 6.1.1.4'
H H 0 0 'International Tables Vol C Tables 4.2.6.8 and 6.1.1.4'
N N 0.0061 0.0033 'International Tables Vol C Tables 4.2.6.8 and 6.1.1.4'
Cl Cl 0.1484 0.1585 'International Tables Vol C Tables 4.2.6.8 and 6.1.1.4'
Mn Mn 0.3368 0.7283 'International Tables Vol C Tables 4.2.6.8 and 6.1.1.4'
O O 0.0106 0.006 'International Tables Vol C Tables 4.2.6.8 and 6.1.1.4'

loop_
_geom_angle_atom_site_label_1
_geom_angle_atom_site_label_2
_geom_angle_atom_site_label_3
_geom_angle
_geom_angle_site_symmetry_1
_geom_angle_site_symmetry_3
_geom_angle_publ_flag
N4 Mn1 N2 148.63(9) . . ?
N4 Mn1 N3 73.26(9) . . ?
N2 Mn1 N3 75.65(9) . . ?
N4 Mn1 O99 83.59(8) . . ?
N2 Mn1 O99 88.18(8) . . ?
N3 Mn1 O99 82.22(9) . . ?
N4 Mn1 Cl1 90.54(7) . . ?
N2 Mn1 Cl1 97.47(7) . . ?
N3 Mn1 Cl1 97.24(7) . . ?
O99 Mn1 Cl1 174.02(6) . . ?
N4 Mn1 Cl2 116.72(7) . . ?
N2 Mn1 Cl2 92.47(7) . . ?
N3 Mn1 Cl2 162.63(7) . . ?
O99 Mn1 Cl2 84.80(6) . . ?
Cl1 Mn1 Cl2 96.85(3) . . ?
C6 N2 C8 112.6(2) . . ?
C6 N2 Mn1 111.04(18) . . ?
C8 N2 Mn1 111.82(18) . . ?
C6 N2 H2B 107 . . ?
C8 N2 H2B 107 . . ?
Mn1 N2 H2B 107 . . ?
C5 N1 C1 118.5(3) . . ?
C12 N4 C16 118.4(3) . . ?
C12 N4 Mn1 115.4(2) . . ?
C16 N4 Mn1 125.8(2) . . ?
C11 N3 C9 112.2(3) . . ?
C11 N3 C10 108.4(3) . . ?
C9 N3 C10 110.0(3) . . ?
C11 N3 Mn1 106.46(19) . . ?
C9 N3 Mn1 106.28(18) . . ?
C10 N3 Mn1 113.4(2) . . ?
N2 C8 C9 110.2(3) . . ?
N2 C8 H8A 109.6 . . ?
C9 C8 H8A 109.6 . . ?
N2 C8 H8B 109.6 . . ?
C9 C8 H8B 109.6 . . ?
H8A C8 H8B 108.1 . . ?
N1 C5 C4 122.4(3) . . ?
N1 C5 C6 116.1(3) . . ?
C4 C5 C6 121.5(3) . . ?
N2 C6 C5 115.8(3) . . ?
N2 C6 H6A 108.3 . . ?
C5 C6 H6A 108.3 . . ?
N2 C6 H6B 108.3 . . ?
C5 C6 H6B 108.3 . . ?
H6A C6 H6B 107.4 . . ?
N4 C12 C13 122.6(3) . . ?
N4 C12 C11 115.8(3) . . ?
C13 C12 C11 121.5(3) . . ?
N3 C11 C12 111.2(3) . . ?
N3 C11 H11A 109.4 . . ?
C12 C11 H11A 109.4 . . ?
N3 C11 H11B 109.4 . . ?
C12 C11 H11B 109.4 . . ?
H11A C11 H11B 108 . . ?
N4 C16 C15 121.3(3) . . ?
N4 C16 C16A 116.3(3) . . ?
C15 C16 C16A 122.4(3) . . ?
N1 C1 C2 121.2(3) . . ?
N1 C1 C1A 117.2(3) . . ?
C2 C1 C1A 121.5(3) . . ?
N3 C9 C8 110.8(3) . . ?
N3 C9 H9A 109.5 . . ?
C8 C9 H9A 109.5 . . ?
N3 C9 H9B 109.5 . . ?
C8 C9 H9B 109.5 . . ?
H9A C9 H9B 108.1 . . ?
C5 C4 C3 118.8(4) . . ?
C5 C4 H4A 120.6 . . ?
C3 C4 H4A 120.6 . . ?
C14 C13 C12 118.3(4) . . ?
C14 C13 H13A 120.8 . . ?
C12 C13 H13A 120.8 . . ?
C14 C15 C16 119.2(4) . . ?
C14 C15 H15A 120.4 . . ?
C16 C15 H15A 120.4 . . ?
C13 C14 C15 120.0(3) . . ?
C13 C14 H14A 120 . . ?
C15 C14 H14A 120 . . ?
C3 C2 C1 120.1(3) . . ?
C3 C2 H2A 120 . . ?
C1 C2 H2A 120 . . ?
C2 C3 C4 119.0(4) . . ?
C2 C3 H3A 120.5 . . ?
C4 C3 H3A 120.5 . . ?
C16 C16A H16A 109.5 . . ?
C16 C16A H16B 109.5 . . ?
H16A C16A H16B 109.5 . . ?
C16 C16A H16C 109.5 . . ?
H16A C16A H16C 109.5 . . ?
H16B C16A H16C 109.5 . . ?
N3 C10 H10A 109.5 . . ?
N3 C10 H10B 109.5 . . ?
H10A C10 H10B 109.5 . . ?
N3 C10 H10C 109.5 . . ?
H10A C10 H10C 109.5 . . ?
H10B C10 H10C 109.5 . . ?
C1 C1A H1AA 109.5 . . ?
C1 C1A H1AB 109.5 . . ?
H1AA C1A H1AB 109.5 . . ?
C1 C1A H1AC 109.5 . . ?
H1AA C1A H1AC 109.5 . . ?
H1AB C1A H1AC 109.5 . . ?

loop_
_geom_bond_atom_site_label_1
_geom_bond_atom_site_label_2
_geom_bond_distance
_geom_bond_site_symmetry_2
_geom_bond_publ_flag
Mn1 N4 2.292(3) . ?
Mn1 N2 2.315(2) . ?
Mn1 N3 2.330(3) . ?
Mn1 O99 2.347(2) . ?
Mn1 Cl1 2.4560(9) . ?
Mn1 Cl2 2.4843(9) . ?
N2 C6 1.475(4) . ?
N2 C8 1.479(4) . ?
N2 H2B 0.91 . ?
N1 C5 1.336(4) . ?
N1 C1 1.346(4) . ?
N4 C12 1.344(4) . ?
N4 C16 1.351(4) . ?
N3 C11 1.461(4) . ?
N3 C9 1.472(4) . ?
N3 C10 1.480(5) . ?
C8 C9 1.508(5) . ?
C8 H8A 0.97 . ?
C8 H8B 0.97 . ?
C5 C4 1.370(5) . ?
C5 C6 1.509(4) . ?
C6 H6A 0.97 . ?
C6 H6B 0.97 . ?
C12 C13 1.372(4) . ?
C12 C11 1.504(5) . ?
C11 H11A 0.97 . ?
C11 H11B 0.97 . ?
C16 C15 1.376(5) . ?
C16 C16A 1.496(5) . ?
C1 C2 1.376(5) . ?
C1 C1A 1.496(6) . ?
C9 H9A 0.97 . ?
C9 H9B 0.97 . ?
C4 C3 1.383(5) . ?
C4 H4A 0.93 . ?
C13 C14 1.370(6) . ?
C13 H13A 0.93 . ?
C15 C14 1.372(6) . ?
C15 H15A 0.93 . ?
C14 H14A 0.93 . ?
C2 C3 1.353(6) . ?
C2 H2A 0.93 . ?
C3 H3A 0.93 . ?
C16A H16A 0.96 . ?
C16A H16B 0.96 . ?
C16A H16C 0.96 . ?
C10 H10A 0.96 . ?
C10 H10B 0.96 . ?
C10 H10C 0.96 . ?
C1A H1AA 0.96 . ?
C1A H1AB 0.96 . ?
C1A H1AC 0.96 . ?
